data_4349245
loop_
_publ_author_name
'Arlt, S\"oren'
'Harloff, J\"org'
'Schulz, Axel'
'Stoffers, Alrik'
'Villinger, Alexander'

_publ_section_title
;
 Cyanido Antimonate(III) and Bismuthate(III) Anions.
;
_journal_issue 23
_journal_name_full 'Inorganic chemistry'
_journal_page_first 12321
_journal_page_last 12328
_journal_paper_doi 10.1021/acs.inorgchem.6b02174
_journal_volume 55
_journal_year 2016
_chemical_formula_moiety '2(C24 H20 P +), C5 N5 Sb 2-'
_chemical_formula_sum 'C53 H40 N5 P2 Sb'
_chemical_formula_weight 930.59
_space_group_crystal_system monoclinic
_space_group_IT_number 14
_space_group_name_Hall '-P 2yn'
_space_group_name_H-M_alt 'P 1 21/n 1'
_atom_sites_solution_hydrogens geom
_audit_creation_method SHELXL-2013
_cell_angle_alpha 90
_cell_angle_beta 97.286(2)
_cell_angle_gamma 90
_cell_formula_units_Z 4
_cell_length_a 8.8565(4)
_cell_length_b 21.3774(9)
_cell_length_c 24.1456(9)
_cell_measurement_reflns_used 4159
_cell_measurement_temperature 173(2)
_cell_measurement_theta_max 19.28
_cell_measurement_theta_min 2.51
_cell_volume 4534.5(3)
_computing_cell_refinement 'Bruker Apex V7.51A'
_computing_data_collection 'Bruker Apex V7.51A'
_computing_data_reduction 'Bruker SAINT'
_computing_molecular_graphics 'ORTEP-3v2.01 (Farrugia, 1997)'
_computing_publication_material SHELXL-2013
_computing_structure_refinement 'SHELXL-2013 (Sheldrick, 2013)'
_computing_structure_solution 'SHELXS-2013 (Sheldrick, 2013)'
_diffrn_ambient_temperature 173(2)
_diffrn_measured_fraction_theta_full 0.999
_diffrn_measured_fraction_theta_max 0.998
_diffrn_measurement_device_type 'Bruker Apex Kappa II-CCD-diffractometer'
_diffrn_measurement_method 'phi and omega scans'
_diffrn_radiation_monochromator graphite
_diffrn_radiation_source 'sealed tube'
_diffrn_radiation_type MoK\a
_diffrn_radiation_wavelength 0.71073
_diffrn_reflns_av_R_equivalents 0.1042
_diffrn_reflns_av_unetI/netI 0.1266
_diffrn_reflns_Laue_measured_fraction_full 0.999
_diffrn_reflns_Laue_measured_fraction_max 0.998
_diffrn_reflns_limit_h_max 11
_diffrn_reflns_limit_h_min -11
_diffrn_reflns_limit_k_max 28
_diffrn_reflns_limit_k_min -27
_diffrn_reflns_limit_l_max 31
_diffrn_reflns_limit_l_min -29
_diffrn_reflns_number 52202
_diffrn_reflns_point_group_measured_fraction_full 0.999
_diffrn_reflns_point_group_measured_fraction_max 0.998
_diffrn_reflns_theta_full 25.242
_diffrn_reflns_theta_max 28.000
_diffrn_reflns_theta_min 2.086
_exptl_absorpt_coefficient_mu 0.721
_exptl_absorpt_correction_T_max 0.7456
_exptl_absorpt_correction_T_min 0.6636
_exptl_absorpt_correction_type multi-scan
_exptl_absorpt_process_details '(SADABS; Sheldrick, 2004)'
_exptl_crystal_colour colourless
_exptl_crystal_density_diffrn 1.363
_exptl_crystal_description block
_exptl_crystal_F_000 1896
_exptl_crystal_size_max 0.170
_exptl_crystal_size_mid 0.100
_exptl_crystal_size_min 0.030
_refine_diff_density_max 0.434
_refine_diff_density_min -0.818
_refine_diff_density_rms 0.103
_refine_ls_extinction_method none
_refine_ls_goodness_of_fit_ref 0.993
_refine_ls_hydrogen_treatment constr
_refine_ls_matrix_type full
_refine_ls_number_parameters 550
_refine_ls_number_reflns 10936
_refine_ls_number_restraints 0
_refine_ls_restrained_S_all 0.993
_refine_ls_R_factor_all 0.1287
_refine_ls_R_factor_gt 0.0496
_refine_ls_shift/su_max 0.001
_refine_ls_shift/su_mean 0.000
_refine_ls_structure_factor_coef Fsqd
_refine_ls_weighting_details 'w=1/[\s^2^(Fo^2^)+(0.0265P)^2^] where P=(Fo^2^+2Fc^2^)/3'
_refine_ls_weighting_scheme calc
_refine_ls_wR_factor_gt 0.0736
_refine_ls_wR_factor_ref 0.0935
_reflns_Friedel_coverage 0.000
_reflns_number_gt 6035
_reflns_number_total 10936
_reflns_threshold_expression 'I > 2\s(I)'
_cod_data_source_file ic6b02174_si_002.cif
_cod_data_source_block is_as303_PPh4_2_SbCN5
_cod_original_sg_symbol_H-M 'P 21/n'
_cod_database_code 4349245
_shelx_space_group_comment
;
The symmetry employed for this shelxl refinement is uniquely defined
by the following loop, which should always be used as a source of
symmetry information in preference to the above space-group names.
They are only intended as comments.
;
_shelx_estimated_absorpt_t_min 0.887
_shelx_estimated_absorpt_t_max 0.979
_shelxl_version_number 2013-4

loop_
_space_group_symop_operation_xyz
'x, y, z'
'-x+1/2, y+1/2, -z+1/2'
'-x, -y, -z'
'x-1/2, -y-1/2, z-1/2'

loop_
_atom_site_label
_atom_site_type_symbol
_atom_site_fract_x
_atom_site_fract_y
_atom_site_fract_z
_atom_site_U_iso_or_equiv
_atom_site_adp_type
_atom_site_occupancy
_atom_site_site_symmetry_order
_atom_site_calc_flag
_atom_site_refinement_flags_posn
_atom_site_refinement_flags_adp
Sb1 Sb 0.98526(3) 0.77386(2) 0.14760(2) 0.02740(8) Uani 1 1 d . .
C1 C 0.9437(4) 0.85668(19) 0.08644(15) 0.0296(10) Uani 1 1 d . .
C2 C 0.9991(5) 0.8505(2) 0.22134(16) 0.0338(10) Uani 1 1 d . .
C3 C 1.1048(5) 0.6856(2) 0.20362(15) 0.0357(11) Uani 1 1 d . .
C4 C 1.0588(4) 0.71795(19) 0.07155(16) 0.0311(10) Uani 1 1 d . .
C5 C 1.2196(5) 0.80108(18) 0.15392(14) 0.0297(10) Uani 1 1 d . .
N1 N 0.8936(4) 0.89306(16) 0.05503(13) 0.0372(9) Uani 1 1 d . .
N2 N 0.9967(4) 0.88371(17) 0.25744(14) 0.0494(10) Uani 1 1 d . .
N3 N 1.1410(4) 0.64104(18) 0.22516(14) 0.0507(11) Uani 1 1 d . .
N4 N 1.0862(4) 0.68714(17) 0.03591(14) 0.0434(9) Uani 1 1 d . .
N5 N 1.3451(4) 0.81449(17) 0.15749(13) 0.0414(9) Uani 1 1 d . .
P1 P 0.80334(11) 1.08442(5) 0.13323(4) 0.0220(2) Uani 1 1 d . .
C6 C 0.8405(4) 1.15319(17) 0.17458(14) 0.0236(9) Uani 1 1 d . .
C7 C 0.7245(5) 1.19703(19) 0.17525(15) 0.0350(10) Uani 1 1 d . .
H7 H 0.6301 1.1911 0.1524 0.042 Uiso 1 1 calc R U
C8 C 0.7466(5) 1.24934(19) 0.20916(16) 0.0400(11) Uani 1 1 d . .
H8 H 0.6672 1.2791 0.2100 0.048 Uiso 1 1 calc R U
C9 C 0.8839(5) 1.25801(19) 0.24161(16) 0.0401(11) Uani 1 1 d . .
H9 H 0.8994 1.2942 0.2645 0.048 Uiso 1 1 calc R U
C10 C 0.9992(5) 1.21511(19) 0.24135(15) 0.0358(11) Uani 1 1 d . .
H10 H 1.0933 1.2215 0.2642 0.043 Uiso 1 1 calc R U
C11 C 0.9782(4) 1.16213(18) 0.20760(14) 0.0287(9) Uani 1 1 d . .
H11 H 1.0579 1.1324 0.2073 0.034 Uiso 1 1 calc R U
C12 C 0.6993(4) 1.10812(17) 0.06781(13) 0.0224(9) Uani 1 1 d . .
C13 C 0.5665(4) 1.07745(18) 0.04643(14) 0.0286(9) Uani 1 1 d . .
H13 H 0.5296 1.0435 0.0663 0.034 Uiso 1 1 calc R U
C14 C 0.4883(4) 1.0965(2) -0.00386(15) 0.0376(11) Uani 1 1 d . .
H14 H 0.3967 1.0759 -0.0184 0.045 Uiso 1 1 calc R U
C15 C 0.5421(4) 1.14506(19) -0.03286(15) 0.0345(10) Uani 1 1 d . .
H15 H 0.4884 1.1575 -0.0677 0.041 Uiso 1 1 calc R U
C16 C 0.6736(4) 1.17590(19) -0.01192(15) 0.0351(10) Uani 1 1 d . .
H16 H 0.7099 1.2097 -0.0321 0.042 Uiso 1 1 calc R U
C17 C 0.7526(4) 1.15750(18) 0.03849(14) 0.0290(9) Uani 1 1 d . .
H17 H 0.8434 1.1786 0.0530 0.035 Uiso 1 1 calc R U
C18 C 0.9754(4) 1.04570(16) 0.12193(13) 0.0197(8) Uani 1 1 d . .
C19 C 1.0485(4) 1.00908(17) 0.16495(14) 0.0286(9) Uani 1 1 d . .
H19 H 1.0084 1.0065 0.1996 0.034 Uiso 1 1 calc R U
C20 C 1.1790(4) 0.97655(19) 0.15749(15) 0.0332(10) Uani 1 1 d . .
H20 H 1.2290 0.9517 0.1869 0.040 Uiso 1 1 calc R U
C21 C 1.2364(4) 0.98042(18) 0.10711(16) 0.0344(10) Uani 1 1 d . .
H21 H 1.3259 0.9578 0.1018 0.041 Uiso 1 1 calc R U
C22 C 1.1659(4) 1.01645(18) 0.06473(16) 0.0327(10) Uani 1 1 d . .
H22 H 1.2079 1.0194 0.0305 0.039 Uiso 1 1 calc R U
C23 C 1.0335(4) 1.04875(16) 0.07122(14) 0.0239(9) Uani 1 1 d . .
H23 H 0.9831 1.0727 0.0413 0.029 Uiso 1 1 calc R U
C24 C 0.6951(4) 1.03042(17) 0.16922(13) 0.0206(8) Uani 1 1 d . .
C25 C 0.6950(4) 0.96791(18) 0.15432(14) 0.0269(9) Uani 1 1 d . .
H25 H 0.7489 0.9547 0.1248 0.032 Uiso 1 1 calc R U
C26 C 0.6168(4) 0.92481(19) 0.18221(15) 0.0320(10) Uani 1 1 d . .
H26 H 0.6165 0.8819 0.1719 0.038 Uiso 1 1 calc R U
C27 C 0.5389(4) 0.9441(2) 0.22517(16) 0.0381(11) Uani 1 1 d . .
H27 H 0.4856 0.9144 0.2445 0.046 Uiso 1 1 calc R U
C28 C 0.5379(4) 1.0064(2) 0.24018(15) 0.0372(11) Uani 1 1 d . .
H28 H 0.4847 1.0194 0.2700 0.045 Uiso 1 1 calc R U
P2 P 1.07936(11) 0.87702(5) 0.45205(4) 0.0227(2) Uani 1 1 d . .
C29 C 0.6144(4) 1.04990(19) 0.21179(14) 0.0295(9) Uani 1 1 d . .
H29 H 0.6118 1.0929 0.2214 0.035 Uiso 1 1 calc R U
C30 C 1.1786(4) 0.94333(17) 0.42897(14) 0.0248(9) Uani 1 1 d . .
C31 C 1.2631(4) 0.98350(17) 0.46608(15) 0.0281(9) Uani 1 1 d . .
H31 H 1.2693 0.9759 0.5051 0.034 Uiso 1 1 calc R U
C32 C 1.3381(4) 1.03428(18) 0.44719(17) 0.0346(10) Uani 1 1 d . .
H32 H 1.3974 1.0609 0.4729 0.041 Uiso 1 1 calc R U
C33 C 1.3262(4) 1.04610(19) 0.39081(17) 0.0380(11) Uani 1 1 d . .
H33 H 1.3772 1.0812 0.3777 0.046 Uiso 1 1 calc R U
C34 C 1.2405(5) 1.00741(19) 0.35296(16) 0.0359(11) Uani 1 1 d . .
H34 H 1.2327 1.0161 0.3141 0.043 Uiso 1 1 calc R U
C35 C 1.1673(4) 0.95675(19) 0.37156(14) 0.0321(10) Uani 1 1 d . .
H35 H 1.1083 0.9304 0.3455 0.039 Uiso 1 1 calc R U
C36 C 0.8829(4) 0.88382(18) 0.42426(13) 0.0245(9) Uani 1 1 d . .
C37 C 0.8211(4) 0.94176(19) 0.40729(14) 0.0308(10) Uani 1 1 d . .
H37 H 0.8838 0.9780 0.4091 0.037 Uiso 1 1 calc R U
C38 C 0.6682(5) 0.9460(2) 0.38791(16) 0.0429(11) Uani 1 1 d . .
H38 H 0.6254 0.9854 0.3765 0.051 Uiso 1 1 calc R U
C39 C 0.5773(5) 0.8938(2) 0.38500(16) 0.0430(12) Uani 1 1 d . .
H39 H 0.4722 0.8974 0.3714 0.052 Uiso 1 1 calc R U
C40 C 0.6371(5) 0.8361(2) 0.40171(16) 0.0433(11) Uani 1 1 d . .
H40 H 0.5738 0.8001 0.4000 0.052 Uiso 1 1 calc R U
C41 C 0.7904(4) 0.8317(2) 0.42098(15) 0.0349(10) Uani 1 1 d . .
H41 H 0.8328 0.7922 0.4322 0.042 Uiso 1 1 calc R U
C42 C 1.1494(4) 0.80497(17) 0.42639(14) 0.0226(9) Uani 1 1 d . .
C43 C 1.1405(4) 0.79569(18) 0.36923(14) 0.0338(10) Uani 1 1 d . .
H43 H 1.1026 0.8280 0.3443 0.041 Uiso 1 1 calc R U
C44 C 1.1866(5) 0.7397(2) 0.34847(16) 0.0430(12) Uani 1 1 d . .
H44 H 1.1803 0.7336 0.3093 0.052 Uiso 1 1 calc R U
C45 C 1.2415(4) 0.69284(19) 0.38442(16) 0.0372(11) Uani 1 1 d . .
H45 H 1.2716 0.6540 0.3701 0.045 Uiso 1 1 calc R U
C46 C 1.2528(5) 0.70229(19) 0.44138(16) 0.0408(11) Uani 1 1 d . .
H46 H 1.2921 0.6700 0.4662 0.049 Uiso 1 1 calc R U
C47 C 1.2076(4) 0.75803(18) 0.46235(15) 0.0337(10) Uani 1 1 d . .
H47 H 1.2164 0.7643 0.5016 0.040 Uiso 1 1 calc R U
C48 C 1.0988(4) 0.87314(17) 0.52668(14) 0.0254(9) Uani 1 1 d . .
C49 C 0.9725(4) 0.86527(18) 0.55454(14) 0.0310(10) Uani 1 1 d . .
H49 H 0.8737 0.8633 0.5341 0.037 Uiso 1 1 calc R U
C50 C 0.9907(5) 0.8603(2) 0.61263(15) 0.0413(11) Uani 1 1 d . .
H50 H 0.9044 0.8544 0.6317 0.050 Uiso 1 1 calc R U
C51 C 1.1331(5) 0.86385(19) 0.64206(15) 0.0380(11) Uani 1 1 d . .
H51 H 1.1449 0.8613 0.6817 0.046 Uiso 1 1 calc R U
C52 C 1.2602(4) 0.87117(17) 0.61466(15) 0.0313(10) Uani 1 1 d . .
H52 H 1.3586 0.8735 0.6354 0.038 Uiso 1 1 calc R U
C53 C 1.2438(4) 0.87506(17) 0.55768(14) 0.0254(9) Uani 1 1 d . .
H53 H 1.3313 0.8791 0.5389 0.030 Uiso 1 1 calc R U

loop_
_atom_site_aniso_label
_atom_site_aniso_U_11
_atom_site_aniso_U_22
_atom_site_aniso_U_33
_atom_site_aniso_U_23
_atom_site_aniso_U_13
_atom_site_aniso_U_12
Sb1 0.02884(15) 0.02522(15) 0.02796(13) -0.00064(13) 0.00289(10) -0.00301(15)
C1 0.022(2) 0.036(3) 0.031(2) -0.0080(19) 0.0021(18) 0.000(2)
C2 0.038(3) 0.036(3) 0.027(2) 0.0083(19) 0.0029(19) -0.001(2)
C3 0.042(3) 0.039(3) 0.026(2) 0.002(2) 0.0018(19) -0.014(2)
C4 0.023(2) 0.033(3) 0.037(2) 0.003(2) 0.0023(18) -0.006(2)
C5 0.040(3) 0.022(2) 0.026(2) 0.0038(17) -0.0010(19) -0.002(2)
N1 0.040(2) 0.035(2) 0.035(2) -0.0013(17) -0.0033(16) 0.0008(18)
N2 0.073(3) 0.044(3) 0.031(2) 0.0009(18) 0.0015(19) 0.001(2)
N3 0.072(3) 0.040(3) 0.040(2) 0.0025(19) 0.005(2) -0.011(2)
N4 0.044(2) 0.042(3) 0.046(2) -0.0032(19) 0.0129(18) -0.004(2)
N5 0.037(2) 0.045(3) 0.040(2) 0.0156(17) -0.0055(17) -0.010(2)
P1 0.0217(6) 0.0219(6) 0.0223(5) -0.0015(4) 0.0025(4) -0.0007(5)
C6 0.024(2) 0.023(2) 0.0244(19) -0.0011(16) 0.0033(16) 0.0007(18)
C7 0.037(3) 0.031(3) 0.035(2) -0.0063(19) -0.0015(19) 0.005(2)
C8 0.046(3) 0.032(3) 0.042(3) -0.009(2) 0.005(2) 0.010(2)
C9 0.061(3) 0.026(3) 0.034(2) -0.0101(18) 0.009(2) -0.007(2)
C10 0.041(3) 0.035(3) 0.031(2) -0.0090(19) 0.0040(19) -0.013(2)
C11 0.032(2) 0.029(3) 0.026(2) 0.0020(18) 0.0060(17) 0.001(2)
C12 0.021(2) 0.023(2) 0.0238(19) 0.0014(16) 0.0063(16) 0.0028(18)
C13 0.025(2) 0.029(2) 0.032(2) 0.0042(18) 0.0016(17) -0.0042(19)
C14 0.032(3) 0.046(3) 0.033(2) 0.001(2) -0.0053(19) -0.005(2)
C15 0.034(3) 0.041(3) 0.027(2) 0.0075(19) -0.0023(18) 0.003(2)
C16 0.039(3) 0.036(3) 0.031(2) 0.0079(19) 0.0079(19) 0.001(2)
C17 0.029(2) 0.028(3) 0.029(2) -0.0003(18) 0.0022(17) -0.0007(19)
C18 0.018(2) 0.017(2) 0.0250(19) -0.0042(16) 0.0033(15) -0.0017(17)
C19 0.027(2) 0.030(3) 0.030(2) 0.0005(18) 0.0057(17) -0.005(2)
C20 0.026(2) 0.035(3) 0.037(2) 0.0059(19) 0.0014(19) -0.001(2)
C21 0.021(2) 0.028(3) 0.054(3) -0.004(2) 0.007(2) 0.003(2)
C22 0.025(2) 0.035(3) 0.040(2) -0.007(2) 0.0132(19) -0.006(2)
C23 0.025(2) 0.022(2) 0.0244(19) -0.0009(16) 0.0027(16) -0.0040(18)
C24 0.016(2) 0.025(2) 0.0206(18) -0.0004(16) 0.0022(15) -0.0021(17)
C25 0.030(2) 0.026(2) 0.025(2) 0.0013(17) 0.0030(17) 0.0010(19)
C26 0.031(2) 0.022(2) 0.043(2) 0.0062(19) 0.0004(19) 0.001(2)
C27 0.034(3) 0.042(3) 0.039(2) 0.012(2) 0.007(2) -0.011(2)
C28 0.033(3) 0.048(3) 0.033(2) 0.003(2) 0.0138(19) -0.003(2)
P2 0.0237(6) 0.0223(6) 0.0225(5) 0.0003(4) 0.0050(4) 0.0021(5)
C29 0.031(2) 0.026(2) 0.032(2) -0.0002(18) 0.0043(18) -0.001(2)
C30 0.025(2) 0.024(2) 0.027(2) -0.0033(17) 0.0071(16) -0.0002(18)
C31 0.029(2) 0.025(2) 0.031(2) 0.0016(18) 0.0056(18) 0.0038(19)
C32 0.027(2) 0.023(3) 0.052(3) 0.002(2) -0.001(2) 0.001(2)
C33 0.031(3) 0.030(3) 0.056(3) 0.011(2) 0.014(2) 0.000(2)
C34 0.042(3) 0.038(3) 0.030(2) 0.011(2) 0.013(2) 0.008(2)
C35 0.036(3) 0.035(3) 0.026(2) -0.0027(18) 0.0062(18) 0.001(2)
C36 0.024(2) 0.030(2) 0.0196(19) 0.0024(17) 0.0043(16) 0.0026(19)
C37 0.029(2) 0.029(3) 0.034(2) -0.0018(18) 0.0031(18) 0.003(2)
C38 0.036(3) 0.047(3) 0.045(3) -0.002(2) -0.001(2) 0.017(2)
C39 0.025(3) 0.066(4) 0.037(2) -0.004(2) -0.0006(19) 0.011(3)
C40 0.033(3) 0.051(3) 0.046(3) 0.002(2) 0.005(2) -0.010(2)
C41 0.028(2) 0.037(3) 0.039(2) 0.003(2) 0.0019(19) 0.000(2)
C42 0.021(2) 0.022(2) 0.0245(19) -0.0008(16) 0.0024(16) 0.0020(18)
C43 0.046(3) 0.031(3) 0.024(2) 0.0012(17) 0.0028(19) 0.010(2)
C44 0.062(3) 0.040(3) 0.027(2) -0.007(2) 0.008(2) 0.013(2)
C45 0.039(3) 0.028(3) 0.046(3) -0.006(2) 0.011(2) 0.012(2)
C46 0.057(3) 0.030(3) 0.036(2) 0.005(2) 0.009(2) 0.017(2)
C47 0.044(3) 0.029(3) 0.028(2) 0.0023(18) 0.0066(19) 0.008(2)
C48 0.026(2) 0.024(2) 0.027(2) -0.0021(16) 0.0079(17) 0.0044(19)
C49 0.025(2) 0.036(3) 0.032(2) 0.0036(18) 0.0061(18) 0.006(2)
C50 0.042(3) 0.054(3) 0.031(2) 0.006(2) 0.016(2) 0.009(2)
C51 0.044(3) 0.048(3) 0.023(2) 0.0064(19) 0.005(2) 0.007(2)
C52 0.030(2) 0.029(3) 0.032(2) 0.0042(18) -0.0055(18) 0.005(2)
C53 0.025(2) 0.025(2) 0.027(2) 0.0016(17) 0.0047(17) 0.0049(18)

loop_
_atom_type_symbol
_atom_type_description
_atom_type_scat_dispersion_real
_atom_type_scat_dispersion_imag
_atom_type_scat_source
C C 0.0033 0.0016 'International Tables Vol C Tables 4.2.6.8 and 6.1.1.4'
H H 0.0000 0.0000 'International Tables Vol C Tables 4.2.6.8 and 6.1.1.4'
N N 0.0061 0.0033 'International Tables Vol C Tables 4.2.6.8 and 6.1.1.4'
P P 0.1023 0.0942 'International Tables Vol C Tables 4.2.6.8 and 6.1.1.4'
Sb Sb -0.5866 1.5461 'International Tables Vol C Tables 4.2.6.8 and 6.1.1.4'

loop_
_geom_angle_atom_site_label_1
_geom_angle_atom_site_label_2
_geom_angle_atom_site_label_3
_geom_angle
C5 Sb1 C1 84.91(13)
C5 Sb1 C4 80.33(13)
C1 Sb1 C4 85.84(13)
C5 Sb1 C2 78.74(14)
C1 Sb1 C2 86.58(13)
C4 Sb1 C2 158.27(13)
C5 Sb1 C3 79.93(13)
C1 Sb1 C3 163.03(13)
C4 Sb1 C3 84.14(13)
C2 Sb1 C3 97.81(13)
N1 C1 Sb1 166.0(3)
N2 C2 Sb1 174.5(4)
N3 C3 Sb1 169.8(4)
N4 C4 Sb1 174.3(3)
N5 C5 Sb1 178.8(4)
C6 P1 C18 111.53(16)
C6 P1 C24 109.34(16)
C18 P1 C24 107.13(16)
C6 P1 C12 107.29(17)
C18 P1 C12 110.41(16)
C24 P1 C12 111.18(16)
C11 C6 C7 119.9(3)
C11 C6 P1 121.5(3)
C7 C6 P1 118.5(3)
C8 C7 C6 120.1(4)
C8 C7 H7 120.0
C6 C7 H7 120.0
C9 C8 C7 119.6(4)
C9 C8 H8 120.2
C7 C8 H8 120.2
C10 C9 C8 120.8(4)
C10 C9 H9 119.6
C8 C9 H9 119.6
C9 C10 C11 120.1(4)
C9 C10 H10 119.9
C11 C10 H10 119.9
C6 C11 C10 119.4(4)
C6 C11 H11 120.3
C10 C11 H11 120.3
C17 C12 C13 119.8(3)
C17 C12 P1 119.6(3)
C13 C12 P1 120.6(3)
C14 C13 C12 119.6(4)
C14 C13 H13 120.2
C12 C13 H13 120.2
C15 C14 C13 120.3(4)
C15 C14 H14 119.9
C13 C14 H14 119.9
C14 C15 C16 120.5(4)
C14 C15 H15 119.8
C16 C15 H15 119.8
C15 C16 C17 119.8(4)
C15 C16 H16 120.1
C17 C16 H16 120.1
C16 C17 C12 119.9(4)
C16 C17 H17 120.0
C12 C17 H17 120.0
C23 C18 C19 119.6(3)
C23 C18 P1 122.1(3)
C19 C18 P1 118.1(3)
C20 C19 C18 120.2(3)
C20 C19 H19 119.9
C18 C19 H19 119.9
C21 C20 C19 119.6(4)
C21 C20 H20 120.2
C19 C20 H20 120.2
C22 C21 C20 120.6(4)
C22 C21 H21 119.7
C20 C21 H21 119.7
C21 C22 C23 120.6(3)
C21 C22 H22 119.7
C23 C22 H22 119.7
C22 C23 C18 119.3(3)
C22 C23 H23 120.3
C18 C23 H23 120.3
C25 C24 C29 119.9(3)
C25 C24 P1 118.6(3)
C29 C24 P1 121.5(3)
C26 C25 C24 120.2(3)
C26 C25 H25 119.9
C24 C25 H25 119.9
C25 C26 C27 119.8(4)
C25 C26 H26 120.1
C27 C26 H26 120.1
C26 C27 C28 120.4(4)
C26 C27 H27 119.8
C28 C27 H27 119.8
C27 C28 C29 119.9(4)
C27 C28 H28 120.0
C29 C28 H28 120.0
C36 P2 C48 110.26(16)
C36 P2 C30 108.10(17)
C48 P2 C30 111.15(17)
C36 P2 C42 107.54(17)
C48 P2 C42 108.27(16)
C30 P2 C42 111.45(16)
C28 C29 C24 119.8(4)
C28 C29 H29 120.1
C24 C29 H29 120.1
C31 C30 C35 118.4(3)
C31 C30 P2 122.2(3)
C35 C30 P2 119.4(3)
C32 C31 C30 121.0(3)
C32 C31 H31 119.5
C30 C31 H31 119.5
C33 C32 C31 119.5(4)
C33 C32 H32 120.3
C31 C32 H32 120.3
C32 C33 C34 120.7(4)
C32 C33 H33 119.7
C34 C33 H33 119.7
C35 C34 C33 119.9(4)
C35 C34 H34 120.0
C33 C34 H34 120.0
C34 C35 C30 120.5(4)
C34 C35 H35 119.7
C30 C35 H35 119.7
C41 C36 C37 119.5(4)
C41 C36 P2 119.9(3)
C37 C36 P2 120.6(3)
C38 C37 C36 119.4(4)
C38 C37 H37 120.3
C36 C37 H37 120.3
C39 C38 C37 120.6(4)
C39 C38 H38 119.7
C37 C38 H38 119.7
C38 C39 C40 120.7(4)
C38 C39 H39 119.7
C40 C39 H39 119.7
C41 C40 C39 118.9(4)
C41 C40 H40 120.6
C39 C40 H40 120.6
C36 C41 C40 121.0(4)
C36 C41 H41 119.5
C40 C41 H41 119.5
C47 C42 C43 119.4(3)
C47 C42 P2 121.5(3)
C43 C42 P2 119.1(3)
C44 C43 C42 120.3(4)
C44 C43 H43 119.9
C42 C43 H43 119.9
C45 C44 C43 120.0(4)
C45 C44 H44 120.0
C43 C44 H44 120.0
C44 C45 C46 119.8(4)
C44 C45 H45 120.1
C46 C45 H45 120.1
C47 C46 C45 120.4(4)
C47 C46 H46 119.8
C45 C46 H46 119.8
C46 C47 C42 120.0(3)
C46 C47 H47 120.0
C42 C47 H47 120.0
C49 C48 C53 119.0(3)
C49 C48 P2 120.9(3)
C53 C48 P2 120.1(3)
C48 C49 C50 120.0(4)
C48 C49 H49 120.0
C50 C49 H49 120.0
C51 C50 C49 119.9(4)
C51 C50 H50 120.0
C49 C50 H50 120.0
C50 C51 C52 120.6(4)
C50 C51 H51 119.7
C52 C51 H51 119.7
C53 C52 C51 119.9(4)
C53 C52 H52 120.0
C51 C52 H52 120.0
C52 C53 C48 120.6(3)
C52 C53 H53 119.7
C48 C53 H53 119.7

loop_
_geom_bond_atom_site_label_1
_geom_bond_atom_site_label_2
_geom_bond_distance
Sb1 C5 2.142(4)
Sb1 C1 2.305(4)
Sb1 C4 2.351(4)
Sb1 C2 2.411(4)
Sb1 C3 2.479(5)
C1 N1 1.137(4)
C2 N2 1.127(5)
C3 N3 1.113(5)
C4 N4 1.134(4)
C5 N5 1.140(4)
P1 C6 1.784(4)
P1 C18 1.785(3)
P1 C24 1.794(3)
P1 C12 1.798(3)
C6 C11 1.383(5)
C6 C7 1.392(5)
C7 C8 1.385(5)
C7 H7 0.9500
C8 C9 1.373(5)
C8 H8 0.9500
C9 C10 1.373(5)
C9 H9 0.9500
C10 C11 1.394(5)
C10 H10 0.9500
C11 H11 0.9500
C12 C17 1.387(5)
C12 C13 1.388(5)
C13 C14 1.381(5)
C13 H13 0.9500
C14 C15 1.371(5)
C14 H14 0.9500
C15 C16 1.377(5)
C15 H15 0.9500
C16 C17 1.382(5)
C16 H16 0.9500
C17 H17 0.9500
C18 C23 1.389(4)
C18 C19 1.393(5)
C19 C20 1.380(5)
C19 H19 0.9500
C20 C21 1.379(5)
C20 H20 0.9500
C21 C22 1.367(5)
C21 H21 0.9500
C22 C23 1.386(5)
C22 H22 0.9500
C23 H23 0.9500
C24 C25 1.384(5)
C24 C29 1.388(4)
C25 C26 1.379(5)
C25 H25 0.9500
C26 C27 1.380(5)
C26 H26 0.9500
C27 C28 1.381(5)
C27 H27 0.9500
C28 C29 1.382(5)
C28 H28 0.9500
P2 C36 1.789(4)
P2 C48 1.790(3)
P2 C30 1.794(4)
P2 C42 1.799(4)
C29 H29 0.9500
C30 C31 1.389(5)
C30 C35 1.407(4)
C31 C32 1.380(5)
C31 H31 0.9500
C32 C33 1.376(5)
C32 H32 0.9500
C33 C34 1.385(5)
C33 H33 0.9500
C34 C35 1.367(5)
C34 H34 0.9500
C35 H35 0.9500
C36 C41 1.379(5)
C36 C37 1.395(5)
C37 C38 1.379(5)
C37 H37 0.9500
C38 C39 1.373(6)
C38 H38 0.9500
C39 C40 1.382(6)
C39 H39 0.9500
C40 C41 1.382(5)
C40 H40 0.9500
C41 H41 0.9500
C42 C47 1.383(5)
C42 C43 1.387(4)
C43 C44 1.379(5)
C43 H43 0.9500
C44 C45 1.374(5)
C44 H44 0.9500
C45 C46 1.381(5)
C45 H45 0.9500
C46 C47 1.374(5)
C46 H46 0.9500
C47 H47 0.9500
C48 C49 1.387(5)
C48 C53 1.402(5)
C49 C50 1.395(5)
C49 H49 0.9500
C50 C51 1.369(5)
C50 H50 0.9500
C51 C52 1.385(5)
C51 H51 0.9500
C52 C53 1.368(4)
C52 H52 0.9500
C53 H53 0.9500

loop_
_geom_torsion_atom_site_label_1
_geom_torsion_atom_site_label_2
_geom_torsion_atom_site_label_3
_geom_torsion_atom_site_label_4
_geom_torsion
C18 P1 C6 C11 -19.5(3)
C24 P1 C6 C11 98.8(3)
C12 P1 C6 C11 -140.5(3)
C18 P1 C6 C7 163.6(3)
C24 P1 C6 C7 -78.1(3)
C12 P1 C6 C7 42.6(3)
C11 C6 C7 C8 -0.4(6)
P1 C6 C7 C8 176.6(3)
C6 C7 C8 C9 0.7(6)
C7 C8 C9 C10 -0.7(6)
C8 C9 C10 C11 0.5(6)
C7 C6 C11 C10 0.1(5)
P1 C6 C11 C10 -176.7(3)
C9 C10 C11 C6 -0.1(5)
C6 P1 C12 C17 49.6(3)
C18 P1 C12 C17 -72.2(3)
C24 P1 C12 C17 169.1(3)
C6 P1 C12 C13 -130.5(3)
C18 P1 C12 C13 107.8(3)
C24 P1 C12 C13 -11.0(4)
C17 C12 C13 C14 -0.2(5)
P1 C12 C13 C14 179.9(3)
C12 C13 C14 C15 0.7(6)
C13 C14 C15 C16 -0.9(6)
C14 C15 C16 C17 0.5(6)
C15 C16 C17 C12 0.0(6)
C13 C12 C17 C16 -0.1(5)
P1 C12 C17 C16 179.8(3)
C6 P1 C18 C23 -104.5(3)
C24 P1 C18 C23 135.9(3)
C12 P1 C18 C23 14.7(3)
C6 P1 C18 C19 78.6(3)
C24 P1 C18 C19 -41.0(3)
C12 P1 C18 C19 -162.2(3)
C23 C18 C19 C20 0.8(5)
P1 C18 C19 C20 177.8(3)
C18 C19 C20 C21 -0.2(6)
C19 C20 C21 C22 0.4(6)
C20 C21 C22 C23 -1.3(6)
C21 C22 C23 C18 1.9(6)
C19 C18 C23 C22 -1.6(5)
P1 C18 C23 C22 -178.5(3)
C6 P1 C24 C25 -159.6(3)
C18 P1 C24 C25 -38.6(3)
C12 P1 C24 C25 82.1(3)
C6 P1 C24 C29 19.4(3)
C18 P1 C24 C29 140.4(3)
C12 P1 C24 C29 -98.9(3)
C29 C24 C25 C26 -1.0(5)
P1 C24 C25 C26 178.1(3)
C24 C25 C26 C27 -0.2(6)
C25 C26 C27 C28 0.4(6)
C26 C27 C28 C29 0.5(6)
C27 C28 C29 C24 -1.6(6)
C25 C24 C29 C28 1.9(5)
P1 C24 C29 C28 -177.1(3)
C36 P2 C30 C31 123.6(3)
C48 P2 C30 C31 2.4(4)
C42 P2 C30 C31 -118.5(3)
C36 P2 C30 C35 -54.3(3)
C48 P2 C30 C35 -175.5(3)
C42 P2 C30 C35 63.7(3)
C35 C30 C31 C32 -2.0(5)
P2 C30 C31 C32 -179.8(3)
C30 C31 C32 C33 1.5(6)
C31 C32 C33 C34 -0.3(6)
C32 C33 C34 C35 -0.3(6)
C33 C34 C35 C30 -0.3(6)
C31 C30 C35 C34 1.4(5)
P2 C30 C35 C34 179.3(3)
C48 P2 C36 C41 -77.8(3)
C30 P2 C36 C41 160.5(3)
C42 P2 C36 C41 40.0(3)
C48 P2 C36 C37 100.3(3)
C30 P2 C36 C37 -21.4(3)
C42 P2 C36 C37 -141.8(3)
C41 C36 C37 C38 0.5(5)
P2 C36 C37 C38 -177.7(3)
C36 C37 C38 C39 -0.3(6)
C37 C38 C39 C40 0.4(6)
C38 C39 C40 C41 -0.6(6)
C37 C36 C41 C40 -0.7(5)
P2 C36 C41 C40 177.5(3)
C39 C40 C41 C36 0.7(6)
C36 P2 C42 C47 -119.8(3)
C48 P2 C42 C47 -0.7(4)
C30 P2 C42 C47 121.8(3)
C36 P2 C42 C43 58.3(3)
C48 P2 C42 C43 177.4(3)
C30 P2 C42 C43 -60.0(3)
C47 C42 C43 C44 1.3(6)
P2 C42 C43 C44 -176.9(3)
C42 C43 C44 C45 0.0(6)
C43 C44 C45 C46 -1.1(6)
C44 C45 C46 C47 0.8(6)
C45 C46 C47 C42 0.5(6)
C43 C42 C47 C46 -1.5(6)
P2 C42 C47 C46 176.6(3)
C36 P2 C48 C49 10.5(4)
C30 P2 C48 C49 130.4(3)
C42 P2 C48 C49 -106.9(3)
C36 P2 C48 C53 -172.5(3)
C30 P2 C48 C53 -52.7(3)
C42 P2 C48 C53 70.1(3)
C53 C48 C49 C50 0.9(6)
P2 C48 C49 C50 177.9(3)
C48 C49 C50 C51 0.8(6)
C49 C50 C51 C52 -1.3(6)
C50 C51 C52 C53 0.2(6)
C51 C52 C53 C48 1.5(6)
C49 C48 C53 C52 -2.0(6)
P2 C48 C53 C52 -179.0(3)
